data_4118761
loop_
_publ_author_name
'Gilles Yzambart'
'Nathalie Bellec'
'Ghassan Nasser'
'Olivier Jeannin'
'Thierry Roisnel'
'Marc Fourmigu\'e'
'Pascale Auban-Senzier'
'Jorge \'I\~niguez'
'Enric Canadell'
'Dominique Lorcy'

_publ_section_title
;
 Anisotropic Chemical Pressure Effects in Single-Component Molecular
 Metals Based on Radical Dithiolene and Diselenolene Gold Complexes
;
_journal_name_full 'Journal of the American Chemical Society'
_journal_page_first 17138
_journal_page_last 17148
_journal_paper_doi 10.1021/ja3065649
_journal_volume 134
_journal_year 2012
_chemical_formula_moiety 'C8 H20 N, C10 H10 Au N2 S4 Se4 '
_chemical_formula_sum 'C18 H30 Au N3 S4 Se4'
_chemical_formula_weight 929.54
_chemical_name_systematic
; 
 ? 
;
_space_group_IT_number 14
_symmetry_cell_setting monoclinic
_symmetry_space_group_name_Hall '-P 2ybc'
_symmetry_space_group_name_H-M 'P 1 21/c 1'
_atom_sites_solution_hydrogens geom
_atom_sites_solution_primary direct
_atom_sites_solution_secondary difmap
_audit_creation_method SHELXL-97
_cell_angle_alpha 90.00
_cell_angle_beta 96.033(3)
_cell_angle_gamma 90.00
_cell_formula_units_Z 2
_cell_length_a 9.5164(7)
_cell_length_b 12.9011(9)
_cell_length_c 10.9576(7)
_cell_measurement_reflns_used 9301
_cell_measurement_temperature 150(2)
_cell_measurement_theta_max 27.36
_cell_measurement_theta_min 2.67
_cell_volume 1337.84(16)
_computing_cell_refinement 'Bruker SMART, 2006'
_computing_data_collection 'Bruker SMART, 2006'
_computing_data_reduction 'Bruker SAINT, 2006'
_computing_molecular_graphics 'Ortep-3 for Windows (Farrugia, 1997)'
_computing_publication_material 'WinGX publication routines (Farrugia, 1999)'
_computing_structure_refinement 'SHELXL-97 (Sheldrick, 1997)'
_computing_structure_solution 'SIR97 (Altomare et al., 1999)'
_diffrn_ambient_temperature 150(2)
_diffrn_detector 'CCD plate'
_diffrn_measured_fraction_theta_full 0.995
_diffrn_measured_fraction_theta_max 0.995
_diffrn_measurement_device_type 'APEXII, Bruker-AXS'
_diffrn_measurement_method 'CCD rotation images, thin slices'
_diffrn_radiation_monochromator graphite
_diffrn_radiation_source 'fine-focus sealed tube'
_diffrn_radiation_type MoK\a
_diffrn_radiation_wavelength 0.71073
_diffrn_reflns_av_R_equivalents 0
_diffrn_reflns_av_sigmaI/netI 0.0245
_diffrn_reflns_limit_h_max 12
_diffrn_reflns_limit_h_min -12
_diffrn_reflns_limit_k_max 16
_diffrn_reflns_limit_k_min 0
_diffrn_reflns_limit_l_max 14
_diffrn_reflns_limit_l_min 0
_diffrn_reflns_number 3048
_diffrn_reflns_theta_full 27.50
_diffrn_reflns_theta_max 27.50
_diffrn_reflns_theta_min 2.15
_exptl_absorpt_coefficient_mu 11.265
_exptl_absorpt_correction_T_max 0.573
_exptl_absorpt_correction_T_min 0.313
_exptl_absorpt_correction_type multi-scan
_exptl_absorpt_process_details
;
  [Sheldrick, G.M. (2002). SADABS Bruker AXS Inc., Madison, Wisconsin, USA]
;
_exptl_crystal_colour black
_exptl_crystal_density_diffrn 2.307
_exptl_crystal_description prism
_exptl_crystal_F_000 876
_exptl_crystal_size_max 0.11
_exptl_crystal_size_mid 0.09
_exptl_crystal_size_min 0.05
_refine_diff_density_max 1.514
_refine_diff_density_min -1.232
_refine_diff_density_rms 0.357
_refine_ls_extinction_method none
_refine_ls_goodness_of_fit_ref 1.178
_refine_ls_hydrogen_treatment constr
_refine_ls_matrix_type full
_refine_ls_number_parameters 159
_refine_ls_number_reflns 3048
_refine_ls_number_restraints 0
_refine_ls_restrained_S_all 1.178
_refine_ls_R_factor_all 0.0356
_refine_ls_R_factor_gt 0.0298
_refine_ls_shift/su_max 0.003
_refine_ls_shift/su_mean 0.000
_refine_ls_structure_factor_coef Fsqd
_refine_ls_weighting_details 'calc w=1/[\s^2^(Fo^2^)+(0.0486P)^2^+1.2486P] where P=(Fo^2^+2Fc^2^)/3'
_refine_ls_weighting_scheme calc
_refine_ls_wR_factor_gt 0.0826
_refine_ls_wR_factor_ref 0.0852
_reflns_number_gt 2757
_reflns_number_total 3048
_reflns_threshold_expression >2sigma(I)
_cod_data_source_file ja3065649_si_001_3.cif
_cod_data_source_block NET4Authiazds
_cod_original_formula_sum 'C18 H30 Au N3 S4 Se4 '
_cod_database_code 4118761

loop_
_symmetry_equiv_pos_as_xyz
'x, y, z'
'-x, y+1/2, -z+1/2'
'-x, -y, -z'
'x, -y-1/2, z-1/2'

loop_
_atom_site_label
_atom_site_type_symbol
_atom_site_fract_x
_atom_site_fract_y
_atom_site_fract_z
_atom_site_U_iso_or_equiv
_atom_site_adp_type
_atom_site_occupancy
_atom_site_symmetry_multiplicity
_atom_site_calc_flag
_atom_site_refinement_flags
_atom_site_disorder_assembly
_atom_site_disorder_group
Au1 Au 0.0000 0.0000 0.0000 0.02251(10) Uani 1 2 d S . .
Se1 Se 0.06029(7) 0.08711(4) 0.19677(5) 0.02840(14) Uani 1 1 d . . .
Se2 Se 0.03729(7) -0.17179(4) 0.09093(5) 0.03519(16) Uani 1 1 d . . .
N1 N 0.2180(5) -0.0214(4) 0.3993(4) 0.0244(10) Uani 1 1 d . . .
S1 S 0.21188(17) -0.21330(11) 0.34936(13) 0.0322(3) Uani 1 1 d . . .
S2 S 0.35688(18) -0.13344(13) 0.58662(14) 0.0358(4) Uani 1 1 d . . .
C1 C 0.1427(6) -0.0303(5) 0.2832(5) 0.0243(11) Uani 1 1 d . . .
C2 C 0.1304(6) -0.1279(4) 0.2412(5) 0.0261(11) Uani 1 1 d . . .
C3 C 0.2641(6) -0.1132(4) 0.4519(5) 0.0262(12) Uani 1 1 d . . .
C4 C 0.2451(6) 0.0766(4) 0.4634(5) 0.0269(12) Uani 1 1 d . . .
H4A H 0.2428 0.1323 0.4037 0.032 Uiso 1 1 calc R . .
H4B H 0.3391 0.0749 0.5074 0.032 Uiso 1 1 calc R . .
C5 C 0.1387(7) 0.0988(5) 0.5529(6) 0.0344(14) Uani 1 1 d . . .
H5A H 0.0465 0.1063 0.5090 0.052 Uiso 1 1 calc R . .
H5B H 0.1640 0.1618 0.5966 0.052 Uiso 1 1 calc R . .
H5C H 0.1377 0.0425 0.6101 0.052 Uiso 1 1 calc R . .
N1B N 0.5000 0.0000 0.0000 0.0227(14) Uani 1 2 d S . .
C1B C 0.3789(12) 0.0581(9) 0.0430(12) 0.031(2) Uani 0.50 1 d P A 1
H1B1 H 0.3351 0.0164 0.1022 0.038 Uiso 0.50 1 calc PR A 1
H1B2 H 0.3087 0.0712 -0.0261 0.038 Uiso 0.50 1 calc PR A 1
C2B C 0.4297(8) 0.1652(5) 0.1043(7) 0.0465(18) Uani 0.50 1 d P A 1
H2B1 H 0.3498 0.2016 0.1298 0.070 Uiso 0.50 1 calc PR A 1
H2B2 H 0.4731 0.2065 0.0458 0.070 Uiso 0.50 1 calc PR A 1
H2B3 H 0.4968 0.1522 0.1743 0.070 Uiso 0.50 1 calc PR A 1
C3B C 0.6114(15) -0.0247(9) 0.1068(13) 0.035(3) Uani 0.50 1 d P A 1
H3B1 H 0.6452 0.0389 0.1471 0.042 Uiso 0.50 1 calc PR A 1
H3B2 H 0.6912 -0.0597 0.0768 0.042 Uiso 0.50 1 calc PR A 1
C4B C 0.5405(12) -0.0982(6) 0.2026(8) 0.071(3) Uani 0.50 1 d P A 1
H4B1 H 0.6092 -0.1143 0.2705 0.106 Uiso 0.50 1 calc PR A 1
H4B2 H 0.5081 -0.1612 0.1623 0.106 Uiso 0.50 1 calc PR A 1
H4B3 H 0.4619 -0.0629 0.2321 0.106 Uiso 0.50 1 calc PR A 1
C11B C 0.5540(12) 0.0974(8) 0.0607(10) 0.028(2) Uani 0.50 1 d P A 2
H11A H 0.6037 0.1374 0.0038 0.034 Uiso 0.50 1 calc PR A 2
H11B H 0.6206 0.0805 0.1310 0.034 Uiso 0.50 1 calc PR A 2
C22B C 0.4297(8) 0.1652(5) 0.1043(7) 0.0465(18) Uani 0.50 1 d P A 2
H22A H 0.4677 0.2277 0.1419 0.070 Uiso 0.50 1 calc PR A 2
H22B H 0.3822 0.1266 0.1626 0.070 Uiso 0.50 1 calc PR A 2
H22C H 0.3638 0.1822 0.0348 0.070 Uiso 0.50 1 calc PR A 2
C33B C 0.4235(13) -0.0651(9) 0.0893(11) 0.030(3) Uani 0.50 1 d P A 2
H33A H 0.3826 -0.1264 0.0484 0.036 Uiso 0.50 1 calc PR A 2
H33B H 0.3482 -0.0251 0.1198 0.036 Uiso 0.50 1 calc PR A 2
C44B C 0.5405(12) -0.0982(6) 0.2026(8) 0.071(3) Uani 0.50 1 d P A 2
H44A H 0.4962 -0.1404 0.2599 0.106 Uiso 0.50 1 calc PR A 2
H44B H 0.5788 -0.0370 0.2434 0.106 Uiso 0.50 1 calc PR A 2
H44C H 0.6151 -0.1368 0.1712 0.106 Uiso 0.50 1 calc PR A 2

loop_
_atom_site_aniso_label
_atom_site_aniso_U_11
_atom_site_aniso_U_22
_atom_site_aniso_U_33
_atom_site_aniso_U_23
_atom_site_aniso_U_13
_atom_site_aniso_U_12
Au1 0.02579(15) 0.02660(16) 0.01491(14) 0.00314(10) 0.00113(13) -0.00045(11)
Se1 0.0410(3) 0.0247(3) 0.0188(3) 0.0022(2) -0.0002(2) 0.0002(2)
Se2 0.0585(4) 0.0251(3) 0.0199(3) 0.0009(2) -0.0058(3) -0.0015(2)
N1 0.028(2) 0.027(2) 0.019(2) -0.0025(18) 0.0018(18) 0.0007(18)
S1 0.0513(9) 0.0234(6) 0.0200(7) -0.0012(5) -0.0048(6) 0.0070(6)
S2 0.0457(9) 0.0363(8) 0.0227(7) -0.0028(6) -0.0094(6) 0.0089(7)
C1 0.020(3) 0.030(3) 0.021(3) 0.005(2) 0.000(2) 0.004(2)
C2 0.036(3) 0.022(3) 0.019(3) 0.001(2) 0.000(2) 0.002(2)
C3 0.032(3) 0.027(3) 0.020(3) -0.001(2) 0.003(2) 0.003(2)
C4 0.033(3) 0.026(3) 0.021(3) -0.004(2) 0.001(2) -0.001(2)
C5 0.041(3) 0.026(3) 0.036(3) -0.006(2) 0.009(3) -0.002(3)
N1B 0.021(3) 0.025(3) 0.022(3) 0.000(2) 0.003(3) -0.004(2)
C1B 0.027(5) 0.028(6) 0.040(7) -0.003(5) 0.005(5) -0.007(4)
C2B 0.061(5) 0.030(3) 0.050(4) -0.015(3) 0.011(4) 0.004(3)
C3B 0.038(7) 0.023(6) 0.041(7) 0.000(5) -0.007(6) -0.005(5)
C4B 0.125(9) 0.048(5) 0.036(4) 0.013(4) -0.004(5) -0.014(5)
C11B 0.038(6) 0.032(6) 0.014(5) -0.007(4) -0.001(5) -0.016(5)
C22B 0.061(5) 0.030(3) 0.050(4) -0.015(3) 0.011(4) 0.004(3)
C33B 0.038(7) 0.024(6) 0.029(6) 0.004(4) 0.010(5) -0.011(5)
C44B 0.125(9) 0.048(5) 0.036(4) 0.013(4) -0.004(5) -0.014(5)

loop_
_atom_type_symbol
_atom_type_description
_atom_type_scat_dispersion_real
_atom_type_scat_dispersion_imag
_atom_type_scat_source
C C 0.0033 0.0016 'International Tables Vol C Tables 4.2.6.8 and 6.1.1.4'
H H 0.0000 0.0000 'International Tables Vol C Tables 4.2.6.8 and 6.1.1.4'
N N 0.0061 0.0033 'International Tables Vol C Tables 4.2.6.8 and 6.1.1.4'
S S 0.1246 0.1234 'International Tables Vol C Tables 4.2.6.8 and 6.1.1.4'
Se Se -0.0929 2.2259 'International Tables Vol C Tables 4.2.6.8 and 6.1.1.4'
Au Au -2.0133 8.8022 'International Tables Vol C Tables 4.2.6.8 and 6.1.1.4'
O O 0.0106 0.0060 'International Tables Vol C Tables 4.2.6.8 and 6.1.1.4'

loop_
_geom_angle_atom_site_label_1
_geom_angle_atom_site_label_2
_geom_angle_atom_site_label_3
_geom_angle
_geom_angle_site_symmetry_1
_geom_angle_site_symmetry_3
Se2 Au1 Se2 180.0 . 3
Se2 Au1 Se1 92.680(19) . .
Se2 Au1 Se1 87.320(19) 3 .
Se2 Au1 Se1 87.320(19) . 3
Se2 Au1 Se1 92.680(19) 3 3
Se1 Au1 Se1 180.0 . 3
C1 Se1 Au1 96.82(17) . .
C2 Se2 Au1 96.88(17) . .
C3 N1 C1 115.0(5) . .
C3 N1 C4 121.0(5) . .
C1 N1 C4 124.0(5) . .
C2 S1 C3 92.7(3) . .
C2 C1 N1 114.0(5) . .
C2 C1 Se1 123.9(4) . .
N1 C1 Se1 122.0(4) . .
C1 C2 S1 110.1(4) . .
C1 C2 Se2 126.9(4) . .
S1 C2 Se2 122.9(3) . .
N1 C3 S2 128.9(4) . .
N1 C3 S1 108.2(4) . .
S2 C3 S1 123.0(3) . .
N1 C4 C5 112.4(5) . .
N1 C4 H4A 109.1 . .
C5 C4 H4A 109.1 . .
N1 C4 H4B 109.1 . .
C5 C4 H4B 109.1 . .
H4A C4 H4B 107.9 . .
C4 C5 H5A 109.5 . .
C4 C5 H5B 109.5 . .
H5A C5 H5B 109.5 . .
C4 C5 H5C 109.5 . .
H5A C5 H5C 109.5 . .
H5B C5 H5C 109.5 . .
C11B N1B C11B 180.0(8) 3_655 .
C11B N1B C1B 108.9(6) 3_655 .
C11B N1B C1B 71.1(6) . .
C11B N1B C1B 71.1(6) 3_655 3_655
C11B N1B C1B 108.9(6) . 3_655
C1B N1B C1B 180.0(12) . 3_655
C11B N1B C3B 110.2(6) 3_655 .
C11B N1B C3B 69.8(6) . .
C1B N1B C3B 111.1(7) . .
C1B N1B C3B 68.9(7) 3_655 .
C11B N1B C3B 69.8(6) 3_655 3_655
C11B N1B C3B 110.2(6) . 3_655
C1B N1B C3B 68.9(7) . 3_655
C1B N1B C3B 111.1(7) 3_655 3_655
C3B N1B C3B 180.0(14) . 3_655
C11B N1B C33B 69.9(6) 3_655 .
C11B N1B C33B 110.1(6) . .
C1B N1B C33B 68.8(7) . .
C1B N1B C33B 111.2(7) 3_655 .
C3B N1B C33B 74.6(7) . .
C3B N1B C33B 105.4(7) 3_655 .
C11B N1B C33B 110.1(6) 3_655 3_655
C11B N1B C33B 69.9(6) . 3_655
C1B N1B C33B 111.2(7) . 3_655
C1B N1B C33B 68.8(7) 3_655 3_655
C3B N1B C33B 105.4(7) . 3_655
C3B N1B C33B 74.6(7) 3_655 3_655
C33B N1B C33B 180.0(11) . 3_655
N1B C1B C2B 111.1(7) . .
N1B C1B H1B1 109.4 . .
C2B C1B H1B1 109.4 . .
N1B C1B H1B2 109.4 . .
C2B C1B H1B2 109.4 . .
H1B1 C1B H1B2 108.0 . .
C1B C2B H2B1 109.5 . .
C1B C2B H2B2 109.5 . .
H2B1 C2B H2B2 109.5 . .
C1B C2B H2B3 109.5 . .
H2B1 C2B H2B3 109.5 . .
H2B2 C2B H2B3 109.5 . .
N1B C3B C4B 108.5(9) . .
N1B C3B H3B1 110.0 . .
C4B C3B H3B1 110.0 . .
N1B C3B H3B2 110.0 . .
C4B C3B H3B2 110.0 . .
H3B1 C3B H3B2 108.4 . .
C3B C4B H4B1 109.5 . .
C3B C4B H4B2 109.5 . .
H4B1 C4B H4B2 109.5 . .
C3B C4B H4B3 109.5 . .
H4B1 C4B H4B3 109.5 . .
H4B2 C4B H4B3 109.5 . .
N1B C11B H11A 109.3 . .
N1B C11B H11B 109.3 . .
H11A C11B H11B 108.0 . .
N1B C33B H33A 110.3 . .
N1B C33B H33B 110.3 . .
H33A C33B H33B 108.5 . .

loop_
_geom_bond_atom_site_label_1
_geom_bond_atom_site_label_2
_geom_bond_distance
_geom_bond_site_symmetry_2
Au1 Se2 2.4405(6) .
Au1 Se2 2.4405(6) 3
Au1 Se1 2.4456(6) .
Au1 Se1 2.4456(6) 3
Se1 C1 1.910(6) .
Se2 C2 1.874(6) .
N1 C3 1.369(7) .
N1 C1 1.398(7) .
N1 C4 1.456(7) .
S1 C2 1.739(6) .
S1 C3 1.749(6) .
S2 C3 1.659(6) .
C1 C2 1.342(8) .
C4 C5 1.510(8) .
C4 H4A 0.9700 .
C4 H4B 0.9700 .
C5 H5A 0.9600 .
C5 H5B 0.9600 .
C5 H5C 0.9600 .
N1B C11B 1.488(10) 3_655
N1B C11B 1.488(10) .
N1B C1B 1.492(11) .
N1B C1B 1.492(11) 3_655
N1B C3B 1.528(13) .
N1B C3B 1.528(13) 3_655
N1B C33B 1.531(11) .
N1B C33B 1.531(11) 3_655
C1B C2B 1.589(13) .
C1B H1B1 0.9700 .
C1B H1B2 0.9700 .
C2B H2B1 0.9600 .
C2B H2B2 0.9600 .
C2B H2B3 0.9600 .
C3B C4B 1.615(16) .
C3B H3B1 0.9700 .
C3B H3B2 0.9700 .
C4B H4B1 0.9600 .
C4B H4B2 0.9600 .
C4B H4B3 0.9600 .
C11B H11A 0.9700 .
C11B H11B 0.9700 .
C33B H33A 0.9700 .
C33B H33B 0.9700 .

loop_
_geom_torsion_atom_site_label_1
_geom_torsion_atom_site_label_2
_geom_torsion_atom_site_label_3
_geom_torsion_atom_site_label_4
_geom_torsion
_geom_torsion_site_symmetry_1
Se2 Au1 Se1 C1 14.01(17) .
Se2 Au1 Se1 C1 -165.99(17) 3
Se1 Au1 Se1 C1 13(4) 3
Se2 Au1 Se2 C2 128(24) 3
Se1 Au1 Se2 C2 -13.42(18) .
Se1 Au1 Se2 C2 166.58(18) 3
C3 N1 C1 C2 -1.2(7) .
C4 N1 C1 C2 179.8(5) .
C3 N1 C1 Se1 176.7(4) .
C4 N1 C1 Se1 -2.2(7) .
Au1 Se1 C1 C2 -12.8(5) .
Au1 Se1 C1 N1 169.5(4) .
N1 C1 C2 S1 1.0(6) .
Se1 C1 C2 S1 -176.9(3) .
N1 C1 C2 Se2 179.7(4) .
Se1 C1 C2 Se2 1.8(8) .
C3 S1 C2 C1 -0.5(5) .
C3 S1 C2 Se2 -179.3(4) .
Au1 Se2 C2 C1 10.4(6) .
Au1 Se2 C2 S1 -171.1(3) .
C1 N1 C3 S2 179.4(4) .
C4 N1 C3 S2 -1.6(8) .
C1 N1 C3 S1 0.7(6) .
C4 N1 C3 S1 179.7(4) .
C2 S1 C3 N1 -0.1(4) .
C2 S1 C3 S2 -178.9(4) .
C3 N1 C4 C5 -82.9(7) .
C1 N1 C4 C5 96.0(6) .
C11B N1B C1B C2B -177.9(8) 3_655
C11B N1B C1B C2B 2.1(8) .
C1B N1B C1B C2B 19(100) 3_655
C3B N1B C1B C2B 60.6(10) .
C3B N1B C1B C2B -119.4(10) 3_655
C33B N1B C1B C2B 123.5(10) .
C33B N1B C1B C2B -56.5(10) 3_655
C11B N1B C3B C4B -58.6(10) 3_655
C11B N1B C3B C4B 121.4(10) .
C1B N1B C3B C4B 62.1(10) .
C1B N1B C3B C4B -117.9(10) 3_655
C3B N1B C3B C4B -160(100) 3_655
C33B N1B C3B C4B 2.7(8) .
C33B N1B C3B C4B -177.3(8) 3_655
